data_1001570
loop_
_publ_author_name
'Michel, C'
'Pelloquin, D'
'Hervieu, M'
'Raveau, B'
'Bouree, F'

_publ_section_title
;
Neutron diffraction study of the modulation free 2201-type structure:
BiPbBaLaCuO~6~
;
_journal_coden_ASTM EJSCE5
_journal_name_full
;
European Journal of Solid State Inorganic Chemistry
;
_journal_page_first 991
_journal_page_last 996
_journal_volume 30
_journal_year 1993
_chemical_formula_structural '(Bi Pb) (Ba La) Cu O6'
_chemical_formula_sum 'Ba Bi Cu La O6 Pb'
_chemical_name_systematic 'Bismuth lead barium lanthanum copper oxide'
_space_group_IT_number 52
_symmetry_cell_setting orthorhombic
_symmetry_Int_Tables_number 52
_symmetry_space_group_name_Hall '-P 2n 2bc'
_symmetry_space_group_name_H-M 'P n a n'
_cell_angle_alpha 90
_cell_angle_beta 90
_cell_angle_gamma 90
_cell_formula_units_Z 4
_cell_length_a 5.4071(3)
_cell_length_b 5.4895(4)
_cell_length_c 24.549(2)
_cell_volume 728.7
_refine_ls_R_factor_all 0.024
_cod_database_code 1001570

loop_
_symmetry_equiv_pos_as_xyz
x,y,z
1/2-x,y,-z
x,1/2-y,1/2-z
1/2-x,1/2-y,1/2+z
-x,-y,-z
1/2+x,-y,z
-x,1/2+y,1/2+z
1/2+x,1/2+y,1/2-z

loop_
_atom_site_label
_atom_site_type_symbol
_atom_site_symmetry_multiplicity
_atom_site_Wyckoff_symbol
_atom_site_fract_x
_atom_site_fract_y
_atom_site_fract_z
_atom_site_occupancy
_atom_site_attached_hydrogens
_atom_site_calc_flag
Bi1 Bi3+ 8 e -0.0052(20) 0.2666(8) 0.0605(1) 0.5 0 d
Pb1 Pb2+ 8 e -0.0052(20) 0.2666(8) 0.0605(1) 0.5 0 d
Ba1 Ba2+ 8 e 0.0089(22) 0.75 0.1756(1) 0.5 0 d
La1 La3+ 8 e 0.0089(22) 0.75 0.1756(1) 0.5 0 d
Cu1 Cu2+ 4 d 0.5 0.75 0.25 1. 0 d
O1 O2- 8 e 0.75 0. 0.25 1. 0 d
O2 O2- 8 e 0.4966(22) 0.7814(11) 0.1464(2) 1. 0 d
O3 O2- 8 e 0.9025(10) 0.6450(9) 0.0696(3) 0.5 0 d
O4 O2- 8 e 0.0975(10) 0.6450(9) 0.0696(3) 0.5 0 d

loop_
_atom_type_symbol
_atom_type_oxidation_number
Bi3+ 3.000
Pb2+ 2.000
Ba2+ 2.000
La3+ 3.000
Cu2+ 2.000
O2- -2.000
